data_4347713
loop_
_publ_author_name
'Hollering, Manuela'
'Weiss, Daniel T.'
'Bitzer, Mario J.'
'Jandl, Christian'
'K\"uhn, Fritz E'

_publ_section_title
;
 Controlling Coordination Geometries: Ru-Carbene Complexes with Tetra-NHC
 Ligands.
;
_journal_issue 12
_journal_name_full 'Inorganic chemistry'
_journal_page_first 6010
_journal_page_last 6017
_journal_paper_doi 10.1021/acs.inorgchem.6b00509
_journal_volume 55
_journal_year 2016
_chemical_compound_source 'see text'
_chemical_formula_moiety 'C23 H30 N10 Ru, 2(F6 P), C4 H10 O, 0.5(C2 H3 N)'
_chemical_formula_sum 'C28 H41.5 F12 N10.5 O P2 Ru'
_chemical_formula_weight 932.21
_space_group_IT_number 114
_space_group_name_Hall 'P -4 2n'
_space_group_name_H-M_alt 'P -4 21 c'
_symmetry_cell_setting tetragonal
_symmetry_Int_Tables_number 114
_symmetry_space_group_name_Hall 'P -4 2n'
_symmetry_space_group_name_H-M 'P -4 21 c'
_atom_sites_solution_hydrogens geom
_cell_angle_alpha 90
_cell_angle_beta 90
_cell_angle_gamma 90
_cell_formula_units_Z 8
_cell_length_a 19.5906(6)
_cell_length_b 19.5906(6)
_cell_length_c 20.6319(7)
_cell_measurement_reflns_used 9978
_cell_measurement_temperature 123
_cell_measurement_theta_max 26.4405
_cell_measurement_theta_min 2.3016
_cell_volume 7918.4(4)
_computing_cell_refinement 'SAINT (Bruker, 2012)'
_computing_data_collection 'APEX II Control Software (Bruker, 2013)'
_computing_data_reduction 'SAINT (Bruker, 2012)'
_computing_molecular_graphics 'PLATON (Spek, 2011)'
_computing_publication_material 'PLATON (Spek, 2011), enCIFer (Allen, 2004)'
_computing_structure_refinement 'SHELXL2014 (Sheldrick, 2014), SHELXLE (Huebschle, 2011)'
_computing_structure_solution 'SHELXS97 (Sheldrick, 1997)'
_diffrn_ambient_temperature 123
_diffrn_detector ' CCD plate '
_diffrn_detector_area_resol_mean 16
_diffrn_measured_fraction_theta_full 1.000
_diffrn_measured_fraction_theta_max 1.000
_diffrn_measurement_device ' \k-geometry diffractometer '
_diffrn_measurement_device_type ' Bruker APEX-II CCD '
_diffrn_measurement_method ' phi- and omega-rotation '
_diffrn_radiation_monochromator graphite
_diffrn_radiation_probe x-ray
_diffrn_radiation_source 'fine-focus sealed tube'
_diffrn_radiation_type MoK\a
_diffrn_radiation_wavelength 0.71073
_diffrn_reflns_av_R_equivalents 0.1656
_diffrn_reflns_av_sigmaI/netI 0.0666
_diffrn_reflns_limit_h_max 23
_diffrn_reflns_limit_h_min -23
_diffrn_reflns_limit_k_max 23
_diffrn_reflns_limit_k_min -23
_diffrn_reflns_limit_l_max 24
_diffrn_reflns_limit_l_min -24
_diffrn_reflns_number 154307
_diffrn_reflns_reduction_process
;
;
_diffrn_reflns_theta_full 25.24
_diffrn_reflns_theta_max 25.35
_diffrn_reflns_theta_min 1.43
_exptl_absorpt_coefficient_mu 0.572
_exptl_absorpt_correction_T_max 0.7454
_exptl_absorpt_correction_T_min 0.5480
_exptl_absorpt_correction_type multi-scan
_exptl_absorpt_process_details 'SADABS, Bruker, 2008b'
_exptl_crystal_colour colourless
_exptl_crystal_density_diffrn 1.564
_exptl_crystal_density_method 'Not Measured'
_exptl_crystal_description fragment
_exptl_crystal_F_000 3784
_exptl_crystal_size_max 0.32
_exptl_crystal_size_mid 0.25
_exptl_crystal_size_min 0.24
_platon_squeeze_details
;
The unit cell contains 4 disordered molecules of acetonitrile on a 
special position which were treated as a diffuse contribution to 
the overall scattering without specific atom positions by 
SQUEEZE/PLATON.
;
_refine_diff_density_max 0.447
_refine_diff_density_min -0.819
_refine_diff_density_rms 0.072
_refine_ls_abs_structure_details 'Flack (1983)'
_refine_ls_abs_structure_Flack 0.62(8)
_refine_ls_extinction_method none
_refine_ls_goodness_of_fit_ref 1.011
_refine_ls_hydrogen_treatment constr
_refine_ls_matrix_type full
_refine_ls_number_parameters 783
_refine_ls_number_reflns 7260
_refine_ls_number_restraints 1481
_refine_ls_restrained_S_all 0.948
_refine_ls_R_factor_all 0.0998
_refine_ls_R_factor_gt 0.0500
_refine_ls_shift/su_max 0.001
_refine_ls_shift/su_mean 0.000
_refine_ls_structure_factor_coef Fsqd
_refine_ls_weighting_details 'W=1/[\S^2^(FO^2^)+(0.0473P)^2^+8.7268P] WHERE P=(FO^2^+2FC^2^)/3'
_refine_ls_weighting_scheme calc
_refine_ls_wR_factor_gt 0.1014
_refine_ls_wR_factor_ref 0.1211
_reflns_number_gt 4755
_reflns_number_total 7260
_reflns_threshold_expression i>2\s(i)
_cod_data_source_file ic6b00509_si_002.cif
_cod_data_source_block compound_2
_cod_original_cell_volume 7918.4(6)
_cod_original_formula_sum 'C28 H41.50 F12 N10.50 O P2 Ru'
_cod_database_code 4347713

loop_
_symmetry_equiv_pos_site_id
_symmetry_equiv_pos_as_xyz
1 x,y,z
2 y,-x,-z
3 -x,-y,z
4 -y,x,-z
5 1/2+x,1/2-y,1/2-z
6 1/2-y,1/2-x,1/2+z
7 1/2-x,1/2+y,1/2-z
8 1/2+y,1/2+x,1/2+z

loop_
_atom_site_aniso_label
_atom_site_aniso_U_11
_atom_site_aniso_U_22
_atom_site_aniso_U_33
_atom_site_aniso_U_23
_atom_site_aniso_U_13
_atom_site_aniso_U_12
Ru1 0.0284(4) 0.0357(4) 0.0372(3) -0.0036(3) -0.0022(4) 0.0083(3)
P2 0.0397(16) 0.0482(17) 0.0491(16) -0.0011(14) 0.0071(15) 0.0018(15)
P1 0.0755(19) 0.0411(15) 0.0390(12) -0.0040(16) -0.0058(12) 0.0016(16)
N1 0.050(5) 0.025(5) 0.046(6) 0.005(5) -0.003(5) -0.002(4)
N1A 0.032(6) 0.035(7) 0.039(6) 0.002(6) 0.003(6) 0.005(6)
N2 0.042(4) 0.024(5) 0.041(5) 0.004(4) -0.005(5) -0.002(4)
N2A 0.032(5) 0.039(7) 0.036(6) 0.000(5) 0.002(5) 0.004(5)
N3 0.039(5) 0.022(6) 0.040(4) 0.005(4) -0.006(4) 0.004(5)
N3A 0.028(5) 0.042(8) 0.041(5) 0.007(6) -0.003(5) 0.008(6)
N4 0.039(4) 0.021(6) 0.039(5) 0.002(5) -0.005(4) 0.004(5)
N4A 0.035(5) 0.045(7) 0.045(6) 0.008(6) -0.004(5) 0.008(6)
N5 0.032(4) 0.037(6) 0.040(6) -0.003(5) 0.000(5) 0.004(5)
N5A 0.048(6) 0.025(6) 0.043(7) -0.001(6) -0.004(6) -0.001(5)
N6 0.032(5) 0.040(7) 0.036(5) 0.000(4) 0.002(4) 0.002(5)
N6A 0.041(5) 0.023(6) 0.043(6) 0.002(5) -0.008(5) -0.003(5)
N7 0.027(4) 0.046(7) 0.040(4) 0.006(5) -0.004(4) 0.009(5)
F7 0.038(3) 0.070(4) 0.084(4) 0.011(3) 0.003(3) 0.006(3)
N7A 0.038(5) 0.023(7) 0.043(5) 0.002(5) -0.005(5) 0.005(5)
N8 0.037(5) 0.045(7) 0.048(6) 0.009(5) -0.005(4) 0.012(6)
F8 0.039(4) 0.092(5) 0.134(6) 0.017(5) 0.019(4) 0.007(4)
N8A 0.036(6) 0.023(7) 0.041(6) 0.004(6) -0.009(5) 0.008(6)
N9 0.034(5) 0.040(5) 0.038(4) -0.003(4) -0.005(4) 0.006(4)
F9 0.098(7) 0.063(7) 0.068(5) -0.026(7) -0.010(6) 0.023(9)
F9A 0.092(9) 0.104(11) 0.083(9) 0.003(10) -0.012(8) 0.007(11)
F10 0.051(6) 0.037(5) 0.141(9) 0.019(7) 0.006(7) 0.007(5)
N10 0.028(4) 0.027(4) 0.043(4) -0.002(4) -0.010(4) -0.005(3)
F10A 0.092(9) 0.052(8) 0.121(11) 0.008(9) 0.006(10) 0.005(8)
F11 0.103(8) 0.119(10) 0.068(7) -0.034(8) 0.013(7) -0.008(9)
F11A 0.088(9) 0.076(10) 0.053(7) 0.027(8) 0.007(7) -0.004(9)
F12 0.084(7) 0.073(7) 0.072(8) 0.041(7) 0.010(9) 0.004(6)
F12A 0.069(8) 0.061(8) 0.084(10) -0.033(9) 0.009(10) 0.001(8)
C1 0.059(10) 0.036(9) 0.046(7) -0.002(6) -0.002(7) 0.003(7)
C1A 0.050(14) 0.037(12) 0.039(10) 0.005(9) -0.002(10) 0.007(12)
C2 0.040(5) 0.022(6) 0.038(6) 0.000(5) -0.005(5) 0.003(5)
C2A 0.030(6) 0.034(7) 0.038(7) -0.001(6) 0.002(6) 0.003(6)
C3 0.057(6) 0.030(5) 0.048(7) -0.001(6) -0.003(6) -0.006(5)
C3A 0.035(7) 0.037(7) 0.040(7) 0.003(6) 0.002(6) 0.003(6)
C4 0.050(6) 0.027(5) 0.045(7) 0.004(6) -0.004(6) -0.002(4)
C4A 0.033(7) 0.037(8) 0.039(7) 0.001(6) 0.002(6) -0.001(7)
C5 0.036(5) 0.020(6) 0.043(6) 0.005(5) -0.009(5) 0.001(5)
C5A 0.027(6) 0.042(8) 0.040(6) 0.004(6) 0.000(6) 0.006(7)
C6 0.035(5) 0.022(6) 0.040(5) 0.001(5) 0.007(4) 0.002(5)
C6A 0.029(6) 0.042(8) 0.041(6) 0.009(6) 0.001(6) 0.010(6)
C7 0.042(5) 0.023(7) 0.044(5) 0.003(5) -0.014(4) 0.003(6)
C7A 0.032(6) 0.046(9) 0.048(6) 0.008(7) -0.005(6) 0.011(7)
C8 0.043(5) 0.023(7) 0.046(5) 0.004(6) -0.013(4) 0.007(6)
C8A 0.034(6) 0.045(8) 0.047(6) 0.007(7) -0.005(6) 0.010(7)
C9 0.048(6) 0.023(6) 0.043(7) 0.005(5) -0.008(6) 0.006(5)
C9A 0.044(8) 0.043(9) 0.045(9) 0.009(8) -0.007(7) 0.006(7)
C10 0.054(7) 0.038(6) 0.053(6) 0.016(5) -0.007(6) -0.001(6)
C10A 0.053(9) 0.043(9) 0.053(9) 0.010(8) -0.010(8) 0.001(8)
C11 0.041(7) 0.036(7) 0.041(6) 0.005(5) 0.005(6) 0.004(6)
C11A 0.050(8) 0.030(9) 0.047(8) 0.003(7) -0.006(7) -0.005(7)
C12 0.030(5) 0.033(6) 0.037(6) -0.002(5) 0.004(5) 0.005(5)
C12A 0.042(6) 0.023(7) 0.039(7) 0.001(6) -0.004(6) 0.003(6)
C13 0.037(6) 0.038(6) 0.044(7) 0.004(5) 0.005(5) -0.001(5)
C13A 0.051(6) 0.027(6) 0.044(8) 0.002(6) -0.004(7) -0.006(5)
C14 0.035(6) 0.039(7) 0.042(6) -0.001(5) -0.001(5) -0.003(6)
C14A 0.049(7) 0.028(7) 0.044(8) 0.002(7) -0.004(7) -0.001(6)
C15 0.028(5) 0.049(7) 0.041(6) 0.005(5) -0.002(5) 0.006(6)
C15A 0.036(7) 0.022(7) 0.041(7) 0.001(6) -0.011(6) 0.002(6)
C16 0.029(5) 0.045(7) 0.040(5) 0.009(6) 0.004(4) 0.008(6)
C16A 0.035(6) 0.022(8) 0.040(6) 0.001(6) -0.002(6) 0.004(6)
C17 0.035(5) 0.049(8) 0.049(5) 0.009(6) -0.005(4) 0.009(6)
C17A 0.041(6) 0.023(8) 0.042(6) 0.004(7) -0.013(5) 0.005(7)
C18 0.035(5) 0.052(8) 0.051(6) 0.011(6) -0.003(5) 0.016(6)
C18A 0.042(6) 0.025(8) 0.044(6) 0.001(7) -0.011(6) 0.006(7)
C19 0.057(9) 0.045(8) 0.060(10) 0.014(7) 0.008(8) 0.017(7)
C19A 0.054(13) 0.026(10) 0.045(13) 0.003(9) -0.008(11) 0.006(9)
C20 0.043(7) 0.029(6) 0.046(6) -0.002(5) 0.001(5) 0.004(5)
C21 0.042(6) 0.047(7) 0.071(7) -0.017(6) 0.010(5) 0.008(5)
C22 0.028(6) 0.029(6) 0.047(6) -0.008(5) -0.004(5) -0.004(5)
C23 0.042(6) 0.044(6) 0.070(7) -0.025(5) 0.013(5) -0.002(5)
F1 0.062(4) 0.074(5) 0.106(5) -0.023(4) -0.024(4) 0.017(4)
F2 0.095(5) 0.090(6) 0.121(6) 0.042(5) -0.030(5) -0.039(5)
F3 0.150(7) 0.101(5) 0.044(3) -0.018(4) -0.001(4) 0.043(5)
F4 0.066(4) 0.039(3) 0.090(4) -0.007(3) -0.008(4) 0.006(3)
F5 0.134(7) 0.145(7) 0.046(3) 0.000(4) 0.009(4) 0.006(7)
F6 0.171(8) 0.042(4) 0.144(7) 0.019(4) -0.085(6) 0.004(4)
O1 0.060(5) 0.052(5) 0.076(5) -0.005(4) -0.021(4) -0.001(4)
C28 0.087(11) 0.114(13) 0.219(19) 0.018(14) 0.090(13) -0.009(10)
C29 0.045(8) 0.060(9) 0.229(18) 0.006(11) -0.040(10) -0.012(7)
C30 0.163(15) 0.049(8) 0.070(9) -0.011(7) -0.029(9) 0.016(9)
C31 0.23(2) 0.138(16) 0.073(10) -0.005(11) 0.042(12) 0.028(17)
N11 0.092(11) 0.070(10) 0.104(11) 0.0000 0.0000 -0.006(9)
C24 0.053(9) 0.037(8) 0.083(11) 0.0000 0.0000 -0.008(9)
C25 0.103(15) 0.076(13) 0.119(15) 0.0000 0.0000 -0.040(12)

loop_
_atom_site_label
_atom_site_type_symbol
_atom_site_thermal_displace_type
_atom_site_fract_x
_atom_site_fract_y
_atom_site_fract_z
_atom_site_occupancy
_atom_site_U_iso_or_equiv
_atom_site_calc_flag
_atom_site_refinement_flags
_atom_site_disorder_assembly
_atom_site_disorder_group
Ru1 Ru Uani 0.49618(4) 0.25364(4) 0.74215(3) 1.000 0.0338(2) d . . .
P2 P Uani 0.26126(16) 0.53983(14) 0.95282(13) 1.000 0.0457(9) d . . .
P1 P Uani 0.77710(15) 0.50381(19) 0.53841(11) 1.000 0.0519(9) d . . .
N1 N Uani 0.5898(11) 0.3639(11) 0.6654(7) 0.675(11) 0.040(3) d DUP A 1
N1A N Uani 0.409(3) 0.134(3) 0.8181(18) 0.325(11) 0.035(4) d DUP A 2
N2 N Uani 0.6004(9) 0.3710(8) 0.7684(7) 0.675(11) 0.036(3) d DUP A 1
N2A N Uani 0.396(2) 0.1293(18) 0.7141(17) 0.325(11) 0.036(3) d DUP A 2
N3 N Uani 0.6006(8) 0.2852(6) 0.8498(8) 0.675(11) 0.034(3) d DUP A 1
N3A N Uani 0.390(2) 0.2193(16) 0.637(2) 0.325(11) 0.037(4) d DUP A 2
N4 N Uani 0.5873(9) 0.1778(6) 0.8448(8) 0.675(11) 0.033(3) d DUP A 1
N4A N Uani 0.403(2) 0.3260(15) 0.6398(19) 0.325(11) 0.042(3) d DUP A 2
N5 N Uani 0.4072(15) 0.1407(13) 0.8080(9) 0.675(11) 0.036(3) d DUP A 1
N5A N Uani 0.583(2) 0.364(2) 0.6813(14) 0.325(11) 0.039(4) d DUP A 2
N6 N Uani 0.3935(11) 0.1445(9) 0.7069(8) 0.675(11) 0.036(3) d DUP A 1
N6A N Uani 0.597(2) 0.3581(17) 0.7830(15) 0.325(11) 0.036(3) d DUP A 2
N7 N Uani 0.3912(11) 0.2370(8) 0.6333(10) 0.675(11) 0.038(3) d DUP A 1
F7 F Uani 0.3408(3) 0.5395(3) 0.9458(3) 1.000 0.064(2) d . . .
N7A N Uani 0.5947(18) 0.2650(13) 0.8564(16) 0.325(11) 0.035(3) d DUP A 2
N8 N Uani 0.4031(10) 0.3446(8) 0.6485(9) 0.675(11) 0.043(3) d DUP A 1
F8 F Uani 0.1809(3) 0.5407(4) 0.9577(4) 1.000 0.088(3) d . . .
N8A N Uani 0.586(2) 0.1570(14) 0.8376(17) 0.325(11) 0.033(4) d DUP A 2
N9 N Uani 0.4392(4) 0.3098(4) 0.8048(4) 1.000 0.037(3) d . . .
F9 F Uani 0.2574(8) 0.5093(7) 0.8786(6) 0.604(10) 0.076(4) d UP B 3
F9A F Uani 0.2550(13) 0.5528(14) 0.8834(11) 0.396(10) 0.093(6) d UP B 4
F10 F Uani 0.2568(6) 0.6134(5) 0.9174(8) 0.604(10) 0.076(4) d UP B 3
N10 N Uani 0.5543(4) 0.1963(4) 0.6817(4) 1.000 0.033(2) d . . .
F10A F Uani 0.2652(11) 0.6165(9) 0.9705(12) 0.396(10) 0.088(5) d UP B 4
F11 F Uani 0.2630(8) 0.5674(9) 1.0205(7) 0.604(10) 0.097(5) d UP B 3
F11A F Uani 0.2725(11) 0.5214(11) 1.0298(9) 0.396(10) 0.072(5) d UP B 4
F12 F Uani 0.2635(9) 0.4646(8) 0.9771(7) 0.604(10) 0.076(4) d UP B 3
F12A F Uani 0.2547(14) 0.4616(12) 0.9433(11) 0.396(10) 0.071(5) d UP B 4
C1 C Uani 0.5705(10) 0.3443(9) 0.6019(8) 0.675(11) 0.047(5) d DUP A 1
C1A C Uani 0.422(2) 0.154(3) 0.8819(19) 0.325(11) 0.042(7) d DUP A 2
C2 C Uani 0.5635(14) 0.3378(11) 0.7218(10) 0.675(11) 0.033(3) d DUP A 1
C2A C Uani 0.428(3) 0.166(3) 0.762(2) 0.325(11) 0.034(4) d DUP A 2
C3 C Uani 0.6376(11) 0.4130(10) 0.6780(7) 0.675(11) 0.045(3) d DUP A 1
C3A C Uani 0.366(3) 0.082(2) 0.8050(17) 0.325(11) 0.037(4) d DUP A 2
C4 C Uani 0.6466(10) 0.4167(9) 0.7417(8) 0.675(11) 0.041(3) d DUP A 1
C4A C Uani 0.357(2) 0.078(2) 0.7411(17) 0.325(11) 0.036(4) d DUP A 2
C5 C Uani 0.5917(10) 0.3565(7) 0.8369(8) 0.675(11) 0.033(3) d DUP A 1
C5A C Uani 0.404(2) 0.1469(16) 0.6466(18) 0.325(11) 0.036(4) d DUP A 2
C6 C Uani 0.5629(13) 0.2344(8) 0.8166(11) 0.675(11) 0.032(3) d DUP A 1
C6A C Uani 0.429(3) 0.2705(19) 0.669(3) 0.325(11) 0.037(4) d DUP A 2
C7 C Uani 0.6425(9) 0.2576(7) 0.8965(8) 0.675(11) 0.036(3) d DUP A 1
C7A C Uani 0.345(2) 0.2439(16) 0.591(2) 0.325(11) 0.042(4) d DUP A 2
C8 C Uani 0.6347(9) 0.1893(8) 0.8939(8) 0.675(11) 0.037(3) d DUP A 1
C8A C Uani 0.355(2) 0.3117(17) 0.5899(17) 0.325(11) 0.042(4) d DUP A 2
C9 C Uani 0.5556(8) 0.1084(8) 0.8349(7) 0.675(11) 0.038(4) d DUP A 1
C9A C Uani 0.4326(16) 0.3960(16) 0.6493(16) 0.325(11) 0.044(5) d DUP A 2
C10 C Uani 0.4971(7) 0.0971(6) 0.8825(6) 0.675(11) 0.048(4) d DUP A 1
C10A C Uani 0.4931(13) 0.4066(13) 0.6048(12) 0.325(11) 0.050(5) d DUP A 2
C11 C Uani 0.4388(10) 0.1465(12) 0.8743(10) 0.675(11) 0.039(4) d DUP A 1
C11A C Uani 0.5532(17) 0.361(2) 0.6133(16) 0.325(11) 0.042(5) d DUP A 2
C12 C Uani 0.4308(17) 0.1735(14) 0.7549(11) 0.675(11) 0.033(3) d DUP A 1
C12A C Uani 0.563(3) 0.328(2) 0.7321(19) 0.325(11) 0.035(4) d DUP A 2
C13 C Uani 0.3579(12) 0.0889(12) 0.7916(9) 0.675(11) 0.040(4) d DUP A 1
C13A C Uani 0.634(2) 0.414(2) 0.7001(15) 0.325(11) 0.041(4) d DUP A 2
C14 C Uani 0.3505(11) 0.0932(9) 0.7285(9) 0.675(11) 0.039(4) d DUP A 1
C14A C Uani 0.640(2) 0.4087(19) 0.7628(15) 0.325(11) 0.040(4) d DUP A 2
C15 C Uani 0.3992(12) 0.1656(9) 0.6398(10) 0.675(11) 0.039(3) d DUP A 1
C15A C Uani 0.587(2) 0.3367(15) 0.8500(15) 0.325(11) 0.033(4) d DUP A 2
C16 C Uani 0.4270(16) 0.2827(10) 0.6684(15) 0.675(11) 0.038(3) d DUP A 1
C16A C Uani 0.563(3) 0.2194(16) 0.819(2) 0.325(11) 0.032(4) d DUP A 2
C17 C Uani 0.3467(11) 0.2686(8) 0.5913(10) 0.675(11) 0.044(4) d DUP A 1
C17A C Uani 0.6393(19) 0.2312(15) 0.8971(17) 0.325(11) 0.035(4) d DUP A 2
C18 C Uani 0.3520(10) 0.3348(8) 0.6019(8) 0.675(11) 0.046(4) d DUP A 1
C18A C Uani 0.633(2) 0.1646(15) 0.8866(17) 0.325(11) 0.037(4) d DUP A 2
C19 C Uani 0.4217(9) 0.4101(8) 0.6749(8) 0.675(11) 0.054(5) d DUP A 1
C19A C Uani 0.5689(18) 0.0922(14) 0.8100(16) 0.325(11) 0.042(7) d DUP A 2
C20 C Uani 0.4084(5) 0.3408(5) 0.8410(5) 1.000 0.039(4) d . . .
C21 C Uani 0.3710(5) 0.3799(5) 0.8873(5) 1.000 0.053(4) d . . .
C22 C Uani 0.5874(5) 0.1630(5) 0.6481(5) 1.000 0.035(3) d . . .
C23 C Uani 0.6286(5) 0.1215(5) 0.6055(5) 1.000 0.052(4) d . . .
F1 F Uani 0.8553(3) 0.5210(3) 0.5555(3) 1.000 0.081(3) d . . .
F2 F Uani 0.7003(4) 0.4895(4) 0.5229(4) 1.000 0.102(3) d . . .
F3 F Uani 0.7947(4) 0.4951(4) 0.4652(3) 1.000 0.098(3) d . . .
F4 F Uani 0.7627(3) 0.5832(3) 0.5242(3) 1.000 0.065(2) d . . .
F5 F Uani 0.7598(5) 0.5188(4) 0.6116(3) 1.000 0.108(3) d . . .
F6 F Uani 0.7907(5) 0.4280(3) 0.5523(4) 1.000 0.119(4) d . . .
O1 O Uani 0.6982(3) 0.2481(4) 0.1789(3) 1.000 0.063(3) d . . .
C28 C Uani 0.7733(7) 0.2473(8) 0.0892(8) 1.000 0.140(9) d . . .
C29 C Uani 0.7672(6) 0.2468(7) 0.1641(8) 1.000 0.111(7) d . . .
C30 C Uani 0.6870(8) 0.2469(7) 0.2468(6) 1.000 0.094(6) d . . .
C31 C Uani 0.6126(10) 0.2464(10) 0.2577(6) 1.000 0.147(9) d . . .
N11 N Uani 0.50000 0.00000 0.6652(8) 1.000 0.089(6) d STP . .
C24 C Uani 0.50000 0.00000 0.6097(8) 1.000 0.058(5) d STP . .
C25 C Uani 0.50000 0.00000 0.5401(9) 1.000 0.099(8) d STP . .
H1AA H Uiso 0.37900 0.16700 0.90290 0.325(11) 0.0630 c RUP A 2
H1A H Uiso 0.57600 0.38310 0.57240 0.675(11) 0.0710 c RUP A 1
H1B H Uiso 0.52260 0.32970 0.60200 0.675(11) 0.0710 c RUP A 1
H1C H Uiso 0.59940 0.30640 0.58740 0.675(11) 0.0710 c RUP A 1
H1BA H Uiso 0.45310 0.19310 0.88160 0.325(11) 0.0630 c RUP A 2
H3 H Uiso 0.66060 0.44000 0.64650 0.675(11) 0.0540 c RUP A 1
H1CA H Uiso 0.44290 0.11620 0.90570 0.325(11) 0.0630 c RUP A 2
H4 H Uiso 0.67810 0.44480 0.76430 0.675(11) 0.0490 c RUP A 1
H3AA H Uiso 0.34540 0.05230 0.83620 0.325(11) 0.0440 c RUP A 2
H4AA H Uiso 0.32850 0.04650 0.71850 0.325(11) 0.0440 c RUP A 2
H5A H Uiso 0.62540 0.38300 0.86230 0.675(11) 0.0400 c RUP A 1
H5B H Uiso 0.54550 0.37070 0.85080 0.675(11) 0.0400 c RUP A 1
H5AA H Uiso 0.37180 0.11950 0.62010 0.325(11) 0.0440 c RUP A 2
H7 H Uiso 0.67140 0.28210 0.92510 0.675(11) 0.0440 c RUP A 1
H5BA H Uiso 0.45080 0.13640 0.63220 0.325(11) 0.0440 c RUP A 2
H8 H Uiso 0.65690 0.15600 0.92000 0.675(11) 0.0450 c RUP A 1
H7AA H Uiso 0.31390 0.21820 0.56620 0.325(11) 0.0500 c RUP A 2
H8AA H Uiso 0.33430 0.34360 0.56130 0.325(11) 0.0500 c RUP A 2
H9A H Uiso 0.59070 0.07270 0.84120 0.675(11) 0.0450 c RUP A 1
H9B H Uiso 0.53830 0.10470 0.79000 0.675(11) 0.0450 c RUP A 1
H9AA H Uiso 0.44720 0.40160 0.69500 0.325(11) 0.0530 c RUP A 2
H10A H Uiso 0.47950 0.05000 0.87710 0.675(11) 0.0580 c RUP A 1
H10B H Uiso 0.51500 0.10110 0.92730 0.675(11) 0.0580 c RUP A 1
H10D H Uiso 0.47690 0.40190 0.55960 0.325(11) 0.0590 c RUP A 2
H10E H Uiso 0.50910 0.45420 0.61030 0.325(11) 0.0590 c RUP A 2
H9BA H Uiso 0.39730 0.43080 0.64000 0.325(11) 0.0530 c RUP A 2
H11A H Uiso 0.40370 0.13730 0.90770 0.675(11) 0.0470 c RUP A 1
H11B H Uiso 0.45570 0.19370 0.88080 0.675(11) 0.0470 c RUP A 1
H11D H Uiso 0.58880 0.37300 0.58130 0.325(11) 0.0510 c RUP A 2
H11E H Uiso 0.53900 0.31290 0.60430 0.325(11) 0.0510 c RUP A 2
H13 H Uiso 0.33560 0.05820 0.82030 0.675(11) 0.0480 c RUP A 1
H13D H Uiso 0.65860 0.44400 0.67240 0.325(11) 0.0490 c RUP A 2
H14 H Uiso 0.32100 0.06610 0.70240 0.675(11) 0.0470 c RUP A 1
H14D H Uiso 0.66950 0.43510 0.78970 0.325(11) 0.0480 c RUP A 2
H15A H Uiso 0.44440 0.15200 0.62280 0.675(11) 0.0470 c RUP A 1
H15B H Uiso 0.36380 0.14200 0.61380 0.675(11) 0.0470 c RUP A 1
H15D H Uiso 0.62070 0.36020 0.87800 0.325(11) 0.0390 c RUP A 2
H15E H Uiso 0.54070 0.35010 0.86470 0.325(11) 0.0390 c RUP A 2
H17 H Uiso 0.31770 0.24700 0.56070 0.675(11) 0.0530 c RUP A 1
H17D H Uiso 0.66930 0.25200 0.92740 0.325(11) 0.0420 c RUP A 2
H18 H Uiso 0.32590 0.36960 0.58160 0.675(11) 0.0560 c RUP A 1
H18D H Uiso 0.65640 0.12910 0.90860 0.325(11) 0.0440 c RUP A 2
H19A H Uiso 0.45050 0.40340 0.71330 0.675(11) 0.0810 c RUP A 1
H19B H Uiso 0.38030 0.43500 0.68730 0.675(11) 0.0810 c RUP A 1
H19C H Uiso 0.44690 0.43630 0.64230 0.675(11) 0.0810 c RUP A 1
H19D H Uiso 0.55010 0.06230 0.84360 0.325(11) 0.0620 c RUP A 2
H19E H Uiso 0.61020 0.07140 0.79170 0.325(11) 0.0620 c RUP A 2
H19F H Uiso 0.53500 0.09850 0.77560 0.325(11) 0.0620 c RUP A 2
H21A H Uiso 0.38490 0.36660 0.93110 1.000 0.0800 c RU . .
H21B H Uiso 0.32210 0.37130 0.88180 1.000 0.0800 c RU . .
H21C H Uiso 0.38030 0.42850 0.88070 1.000 0.0800 c RU . .
H23A H Uiso 0.62720 0.07390 0.62010 1.000 0.0780 c RU . .
H23B H Uiso 0.67580 0.13790 0.60630 1.000 0.0780 c RU . .
H23C H Uiso 0.61070 0.12450 0.56130 1.000 0.0780 c RU . .
H28A H Uiso 0.82140 0.25260 0.07690 1.000 0.2100 c RU . .
H28B H Uiso 0.74680 0.28540 0.07160 1.000 0.2100 c RU . .
H28C H Uiso 0.75580 0.20420 0.07170 1.000 0.2100 c RU . .
H29A H Uiso 0.78860 0.20520 0.18210 1.000 0.1340 c RU . .
H29B H Uiso 0.79030 0.28720 0.18270 1.000 0.1340 c RU . .
H30A H Uiso 0.70770 0.28770 0.26720 1.000 0.1130 c RU . .
H30B H Uiso 0.70810 0.20570 0.26600 1.000 0.1130 c RU . .
H31A H Uiso 0.60320 0.23540 0.30320 1.000 0.2210 c RU . .
H31B H Uiso 0.59140 0.21210 0.22970 1.000 0.2210 c RU . .
H31C H Uiso 0.59370 0.29150 0.24750 1.000 0.2210 c RU . .
H25A H Uiso 0.45780 0.02100 0.52430 0.500 0.1490 c RUP . .
H25B H Uiso 0.50290 -0.04710 0.52430 0.500 0.1490 c RUP . .
H25C H Uiso 0.53930 0.02610 0.52430 0.500 0.1490 c RUP . .

loop_
_atom_type_symbol
_atom_type_description
_atom_type_scat_dispersion_real
_atom_type_scat_dispersion_imag
_atom_type_scat_source
C C 0.0033 0.0016 ' International Tables Vol C Tables 4.2.6.8 and 6.1.1.4'
H H 0.0000 0.0000 ' International Tables Vol C Tables 4.2.6.8 and 6.1.1.4'
F F 0.0171 0.0103 ' International Tables Vol C Tables 4.2.6.8 and 6.1.1.4'
N N 0.0061 0.0033 ' International Tables Vol C Tables 4.2.6.8 and 6.1.1.4'
O O 0.0106 0.0060 ' International Tables Vol C Tables 4.2.6.8 and 6.1.1.4'
P P 0.1023 0.0942 ' International Tables Vol C Tables 4.2.6.8 and 6.1.1.4'
Ru Ru -1.2594 0.8363 ' International Tables Vol C Tables 4.2.6.8 and 6.1.1.4'

loop_
_geom_angle_atom_site_label_1
_geom_angle_atom_site_label_2
_geom_angle_atom_site_label_3
_geom_angle
_geom_angle_site_symmetry_1
_geom_angle_site_symmetry_3
_geom_angle_publ_flag
N9 Ru1 N10 178.4(3) . . yes
N9 Ru1 C2 92.6(6) . . yes
N9 Ru1 C6 88.5(6) . . yes
N9 Ru1 C12 89.4(8) . . yes
N9 Ru1 C16 87.7(8) . . yes
N9 Ru1 C2A 88.3(14) . . yes
N9 Ru1 C6A 91.6(16) . . yes
N9 Ru1 C12A 91.8(13) . . yes
N9 Ru1 C16A 92.0(12) . . yes
N10 Ru1 C2 87.7(7) . . yes
N10 Ru1 C6 90.1(6) . . yes
N10 Ru1 C12 90.3(8) . . yes
N10 Ru1 C16 93.8(8) . . yes
N10 Ru1 C2A 91.3(14) . . yes
N10 Ru1 C6A 89.8(16) . . yes
N10 Ru1 C12A 88.4(13) . . yes
N10 Ru1 C16A 86.5(12) . . yes
C2 Ru1 C6 84.1(8) . . yes
C2 Ru1 C12 176.1(8) . . yes
C2 Ru1 C16 92.6(9) . . yes
C6 Ru1 C12 99.3(9) . . yes
C6 Ru1 C16 174.8(8) . . yes
C12 Ru1 C16 84.1(10) . . yes
C2A Ru1 C6A 82.7(18) . . yes
C2A Ru1 C12A 173.9(19) . . yes
C2A Ru1 C16A 89.4(17) . . yes
C6A Ru1 C12A 103.4(19) . . yes
C6A Ru1 C16A 171.2(14) . . yes
C12A Ru1 C16A 84.5(18) . . yes
F7 P2 F9 87.6(6) . . yes
F7 P2 F10 90.9(5) . . yes
F7 P2 F11 93.7(7) . . yes
F7 P2 F12 89.9(7) . . yes
F7 P2 F9A 89.6(10) . . yes
F7 P2 F10A 88.6(8) . . yes
F7 P2 F11A 87.4(8) . . yes
F7 P2 F12A 93.8(10) . . yes
F8 P2 F9 91.0(6) . . yes
F8 P2 F10 88.0(5) . . yes
F8 P2 F11 87.7(7) . . yes
F8 P2 F12 91.0(7) . . yes
F8 P2 F9A 88.7(11) . . yes
F8 P2 F10A 91.4(9) . . yes
F8 P2 F11A 94.3(8) . . yes
F8 P2 F12A 86.3(11) . . yes
F9 P2 F10 84.3(7) . . yes
F9 P2 F11 178.7(8) . . yes
F9 P2 F12 87.5(7) . . yes
F10 P2 F11 95.8(9) . . yes
F10 P2 F12 171.8(8) . . yes
F11 P2 F12 92.3(9) . . yes
F9A P2 F10A 93.8(14) . . yes
F9A P2 F11A 176.0(13) . . yes
F9A P2 F12A 92.3(14) . . yes
F10A P2 F11A 88.8(12) . . yes
F10A P2 F12A 173.4(12) . . yes
F11A P2 F12A 85.2(11) . . yes
F7 P2 F8 178.3(4) . . yes
F1 P1 F2 178.0(4) . . yes
F1 P1 F3 91.4(4) . . yes
F2 P1 F4 88.1(4) . . yes
F2 P1 F5 91.3(5) . . yes
F2 P1 F6 91.8(5) . . yes
F3 P1 F4 88.2(4) . . yes
F3 P1 F5 175.5(5) . . yes
F3 P1 F6 92.1(5) . . yes
F4 P1 F5 87.5(4) . . yes
F4 P1 F6 179.7(4) . . yes
F5 P1 F6 92.2(4) . . yes
F1 P1 F5 87.5(4) . . yes
F1 P1 F6 89.8(4) . . yes
F2 P1 F3 89.7(4) . . yes
F1 P1 F4 90.3(3) . . yes
C1 N1 C3 123.3(16) . . yes
C2 N1 C3 111.0(16) . . yes
C1 N1 C2 126(2) . . yes
C1A N1A C3A 121(4) . . yes
C2A N1A C3A 110(4) . . yes
C1A N1A C2A 128(5) . . yes
C4 N2 C5 126.1(15) . . yes
C2 N2 C4 111.9(15) . . yes
C2 N2 C5 122.0(17) . . yes
C2A N2A C4A 110(4) . . yes
C4A N2A C5A 129(3) . . yes
C2A N2A C5A 121(4) . . yes
C5 N3 C6 122.1(16) . . yes
C5 N3 C7 125.9(14) . . yes
C6 N3 C7 111.9(13) . . yes
C5A N3A C6A 121(4) . . yes
C6A N3A C7A 115(3) . . yes
C5A N3A C7A 124(3) . . yes
C6 N4 C8 114.8(15) . . yes
C6 N4 C9 122.7(17) . . yes
C8 N4 C9 121.3(13) . . yes
C8A N4A C9A 122(3) . . yes
C6A N4A C9A 122(4) . . yes
C6A N4A C8A 115(3) . . yes
C11 N5 C12 124(2) . . yes
C12 N5 C13 112(2) . . yes
C11 N5 C13 122.8(19) . . yes
C11A N5A C13A 123(3) . . yes
C12A N5A C13A 111(3) . . yes
C11A N5A C12A 127(4) . . yes
C12 N6 C14 113.4(18) . . yes
C14 N6 C15 124.1(17) . . yes
C12 N6 C15 123(2) . . yes
C12A N6A C15A 122(3) . . yes
C14A N6A C15A 126(3) . . yes
C12A N6A C14A 112(3) . . yes
C16 N7 C17 111.7(17) . . yes
C15 N7 C17 125.1(18) . . yes
C15 N7 C16 123(2) . . yes
C15A N7A C16A 124(3) . . yes
C15A N7A C17A 127(3) . . yes
C16A N7A C17A 109(3) . . yes
C16 N8 C19 126(2) . . yes
C16 N8 C18 109.3(18) . . yes
C18 N8 C19 124.2(15) . . yes
C18A N8A C19A 123(3) . . yes
C16A N8A C19A 128(4) . . yes
C16A N8A C18A 109(3) . . yes
Ru1 N9 C20 178.4(8) . . yes
Ru1 N10 C22 179.0(8) . . yes
N1 C2 N2 102.8(19) . . yes
Ru1 C2 N1 132.9(16) . . yes
Ru1 C2 N2 123.4(14) . . yes
Ru1 C2A N1A 133(4) . . yes
N1A C2A N2A 104(5) . . yes
Ru1 C2A N2A 123(3) . . yes
N1 C3 C4 108.5(16) . . yes
N1A C3A C4A 109(4) . . yes
N2 C4 C3 105.7(16) . . yes
N2A C4A C3A 107(4) . . yes
N2 C5 N3 110.9(14) . . yes
N2A C5A N3A 110(3) . . yes
N3 C6 N4 100.7(18) . . yes
Ru1 C6 N3 124.4(12) . . yes
Ru1 C6 N4 134.8(14) . . yes
Ru1 C6A N4A 135(3) . . yes
N3A C6A N4A 99(4) . . yes
Ru1 C6A N3A 125(3) . . yes
N3 C7 C8 107.1(14) . . yes
N3A C7A C8A 105(3) . . yes
N4 C8 C7 105.4(14) . . yes
N4A C8A C7A 106(3) . . yes
N4 C9 C10 110.7(12) . . yes
N4A C9A C10A 110(3) . . yes
C9 C10 C11 113.8(12) . . no
C9A C10A C11A 118(2) . . no
N5 C11 C10 111.4(18) . . yes
N5A C11A C10A 113(3) . . yes
Ru1 C12 N6 124.5(17) . . yes
N5 C12 N6 102(2) . . yes
Ru1 C12 N5 133.2(19) . . yes
Ru1 C12A N5A 132(3) . . yes
Ru1 C12A N6A 124(3) . . yes
N5A C12A N6A 104(4) . . yes
N5 C13 C14 105.2(18) . . yes
N5A C13A C14A 106(3) . . yes
N6 C14 C13 107.4(18) . . yes
N6A C14A C13A 108(3) . . yes
N6 C15 N7 111.4(17) . . yes
N6A C15A N7A 111(3) . . yes
Ru1 C16 N7 122.7(15) . . yes
Ru1 C16 N8 132.5(18) . . yes
N7 C16 N8 105(2) . . yes
Ru1 C16A N8A 133(3) . . yes
N7A C16A N8A 107(4) . . yes
Ru1 C16A N7A 120(2) . . yes
N7 C17 C18 106.7(17) . . yes
N7A C17A C18A 108(3) . . yes
N8 C18 C17 107.7(16) . . yes
N8A C18A C17A 107(3) . . yes
N9 C20 C21 178.8(10) . . yes
N10 C22 C23 179.5(11) . . yes
H1A C1 H1B 109.00 . . no
N1 C1 H1C 109.00 . . no
N1 C1 H1A 110.00 . . no
H1A C1 H1C 110.00 . . no
H1B C1 H1C 109.00 . . no
N1 C1 H1B 109.00 . . no
H1BA C1A H1CA 110.00 . . no
N1A C1A H1AA 109.00 . . no
N1A C1A H1BA 109.00 . . no
N1A C1A H1CA 110.00 . . no
H1AA C1A H1BA 110.00 . . no
H1AA C1A H1CA 110.00 . . no
N1 C3 H3 126.00 . . no
C4 C3 H3 126.00 . . no
C4A C3A H3AA 125.00 . . no
N1A C3A H3AA 126.00 . . no
C3 C4 H4 127.00 . . no
N2 C4 H4 127.00 . . no
N2A C4A H4AA 127.00 . . no
C3A C4A H4AA 127.00 . . no
N3 C5 H5B 109.00 . . no
H5A C5 H5B 108.00 . . no
N3 C5 H5A 109.00 . . no
N2 C5 H5B 110.00 . . no
N2 C5 H5A 110.00 . . no
N2A C5A H5AA 109.00 . . no
H5AA C5A H5BA 108.00 . . no
N3A C5A H5BA 110.00 . . no
N3A C5A H5AA 109.00 . . no
N2A C5A H5BA 110.00 . . no
C8 C7 H7 127.00 . . no
N3 C7 H7 126.00 . . no
N3A C7A H7AA 127.00 . . no
C8A C7A H7AA 128.00 . . no
C7 C8 H8 127.00 . . no
N4 C8 H8 127.00 . . no
C7A C8A H8AA 127.00 . . no
N4A C8A H8AA 127.00 . . no
C10 C9 H9A 110.00 . . no
N4 C9 H9B 110.00 . . no
N4 C9 H9A 109.00 . . no
C10 C9 H9B 110.00 . . no
H9A C9 H9B 108.00 . . no
N4A C9A H9AA 110.00 . . no
H9AA C9A H9BA 108.00 . . no
C10A C9A H9BA 110.00 . . no
C10A C9A H9AA 110.00 . . no
N4A C9A H9BA 110.00 . . no
C11 C10 H10B 109.00 . . no
C11 C10 H10A 109.00 . . no
C9 C10 H10B 109.00 . . no
H10A C10 H10B 108.00 . . no
C9 C10 H10A 109.00 . . no
H10D C10A H10E 107.00 . . no
C11A C10A H10E 108.00 . . no
C9A C10A H10D 108.00 . . no
C9A C10A H10E 108.00 . . no
C11A C10A H10D 108.00 . . no
C10 C11 H11A 109.00 . . no
C10 C11 H11B 109.00 . . no
H11A C11 H11B 108.00 . . no
N5 C11 H11B 109.00 . . no
N5 C11 H11A 109.00 . . no
C10A C11A H11E 109.00 . . no
N5A C11A H11D 110.00 . . no
C10A C11A H11D 110.00 . . no
H11D C11A H11E 107.00 . . no
N5A C11A H11E 108.00 . . no
C14 C13 H13 127.00 . . no
N5 C13 H13 127.00 . . no
C14A C13A H13D 127.00 . . no
N5A C13A H13D 127.00 . . no
C13 C14 H14 126.00 . . no
N6 C14 H14 126.00 . . no
N6A C14A H14D 126.00 . . no
C13A C14A H14D 126.00 . . no
N7 C15 H15B 109.00 . . no
N7 C15 H15A 109.00 . . no
H15A C15 H15B 108.00 . . no
N6 C15 H15B 109.00 . . no
N6 C15 H15A 109.00 . . no
H15D C15A H15E 108.00 . . no
N7A C15A H15E 109.00 . . no
N6A C15A H15D 109.00 . . no
N6A C15A H15E 110.00 . . no
N7A C15A H15D 110.00 . . no
N7 C17 H17 127.00 . . no
C18 C17 H17 127.00 . . no
N7A C17A H17D 126.00 . . no
C18A C17A H17D 126.00 . . no
N8 C18 H18 126.00 . . no
C17 C18 H18 126.00 . . no
N8A C18A H18D 127.00 . . no
C17A C18A H18D 127.00 . . no
H19A C19 H19B 109.00 . . no
H19A C19 H19C 110.00 . . no
N8 C19 H19C 110.00 . . no
N8 C19 H19A 109.00 . . no
N8 C19 H19B 109.00 . . no
H19B C19 H19C 110.00 . . no
N8A C19A H19D 110.00 . . no
H19D C19A H19F 109.00 . . no
H19E C19A H19F 109.00 . . no
H19D C19A H19E 110.00 . . no
N8A C19A H19E 109.00 . . no
N8A C19A H19F 110.00 . . no
C20 C21 H21B 109.00 . . no
H21A C21 H21C 110.00 . . no
C20 C21 H21C 109.00 . . no
H21A C21 H21B 109.00 . . no
C20 C21 H21A 109.00 . . no
H21B C21 H21C 109.00 . . no
C22 C23 H23C 109.00 . . no
H23A C23 H23C 109.00 . . no
H23B C23 H23C 110.00 . . no
H23A C23 H23B 109.00 . . no
C22 C23 H23A 109.00 . . no
C22 C23 H23B 109.00 . . no
C29 O1 C30 111.6(10) . . yes
O1 C29 C28 107.1(11) . . yes
O1 C30 C31 107.7(11) . . yes
C29 C28 H28A 109.00 . . no
C29 C28 H28B 109.00 . . no
C29 C28 H28C 110.00 . . no
H28A C28 H28B 109.00 . . no
H28A C28 H28C 109.00 . . no
H28B C28 H28C 110.00 . . no
O1 C29 H29A 110.00 . . no
O1 C29 H29B 110.00 . . no
C28 C29 H29A 110.00 . . no
C28 C29 H29B 110.00 . . no
H29A C29 H29B 109.00 . . no
O1 C30 H30A 110.00 . . no
O1 C30 H30B 110.00 . . no
C31 C30 H30A 110.00 . . no
C31 C30 H30B 110.00 . . no
H30A C30 H30B 108.00 . . no
C30 C31 H31A 109.00 . . no
C30 C31 H31B 110.00 . . no
C30 C31 H31C 110.00 . . no
H31A C31 H31B 110.00 . . no
H31A C31 H31C 109.00 . . no
H31B C31 H31C 109.00 . . no
N11 C24 C25 180.00(3) . . yes
C24 C25 H25A 109.00 . . no
C24 C25 H25B 109.00 . . no
C24 C25 H25C 109.00 . . no
C24 C25 H25A 109.00 . 3_655 no
C24 C25 H25B 109.00 . 3_655 no
C24 C25 H25C 109.00 . 3_655 no
H25A C25 H25B 109.00 . . no
H25A C25 H25C 109.00 . . no
H25A C25 H25A 141.00 . 3_655 no
H25A C25 H25B 56.00 . 3_655 no
H25A C25 H25C 56.00 . 3_655 no
H25B C25 H25C 110.00 . . no
H25A C25 H25B 56.00 3_655 . no
H25B C25 H25B 141.00 . 3_655 no
H25B C25 H25C 56.00 . 3_655 no
H25A C25 H25C 56.00 3_655 . no
H25B C25 H25C 56.00 3_655 . no
H25C C25 H25C 141.00 . 3_655 no
H25A C25 H25B 109.00 3_655 3_655 no
H25A C25 H25C 109.00 3_655 3_655 no
H25B C25 H25C 110.00 3_655 3_655 no

loop_
_geom_bond_atom_site_label_1
_geom_bond_atom_site_label_2
_geom_bond_distance
_geom_bond_site_symmetry_2
_geom_bond_publ_flag
Ru1 N9 2.032(8) . yes
Ru1 N10 2.028(8) . yes
Ru1 C2 2.15(2) . yes
Ru1 C6 2.05(2) . yes
Ru1 C12 2.04(3) . yes
Ru1 C16 2.12(3) . yes
Ru1 C2A 2.21(6) . yes
Ru1 C6A 2.03(6) . yes
Ru1 C12A 1.97(5) . yes
Ru1 C16A 2.16(5) . yes
P2 F12A 1.55(2) . yes
P2 F11A 1.644(19) . yes
P2 F7 1.565(7) . yes
P2 F8 1.578(7) . yes
P2 F9 1.646(13) . yes
P2 F10 1.618(12) . yes
P2 F11 1.498(15) . yes
P2 F12 1.557(16) . yes
P2 F9A 1.46(2) . yes
P2 F10A 1.548(18) . yes
P1 F3 1.559(7) . yes
P1 F4 1.608(7) . yes
P1 F5 1.575(7) . yes
P1 F6 1.536(7) . yes
P1 F1 1.608(7) . yes
P1 F2 1.564(8) . yes
N1 C1 1.42(2) . yes
N1 C3 1.37(3) . yes
N1 C2 1.37(3) . yes
N1A C2A 1.37(6) . yes
N1A C3A 1.35(8) . yes
N1A C1A 1.40(6) . yes
N2 C4 1.39(2) . yes
N2 C2 1.37(3) . yes
N2 C5 1.45(2) . yes
N2A C2A 1.37(6) . yes
N2A C5A 1.44(5) . yes
N2A C4A 1.38(5) . yes
N3 C5 1.433(18) . yes
N3 C6 1.42(2) . yes
N3 C7 1.38(2) . yes
N3A C6A 1.42(6) . yes
N3A C7A 1.38(6) . yes
N3A C5A 1.46(4) . yes
N4 C9 1.51(2) . yes
N4 C6 1.34(2) . yes
N4 C8 1.39(2) . yes
N4A C9A 1.50(4) . yes
N4A C8A 1.42(5) . yes
N4A C6A 1.34(6) . yes
N5 C13 1.44(4) . yes
N5 C12 1.35(3) . yes
N5 C11 1.51(3) . yes
N5A C13A 1.45(5) . yes
N5A C12A 1.32(5) . yes
N5A C11A 1.52(5) . yes
N6 C12 1.36(3) . yes
N6 C15 1.45(3) . yes
N6 C14 1.39(3) . yes
N6A C12A 1.38(6) . yes
N6A C15A 1.46(4) . yes
N6A C14A 1.37(5) . yes
N7 C15 1.41(2) . yes
N7 C17 1.38(3) . yes
N7 C16 1.35(3) . yes
N7A C17A 1.38(5) . yes
N7A C15A 1.42(4) . yes
N7A C16A 1.33(5) . yes
N8 C16 1.36(3) . yes
N8 C19 1.44(2) . yes
N8 C18 1.40(3) . yes
N8A C18A 1.38(5) . yes
N8A C16A 1.36(5) . yes
N8A C19A 1.43(4) . yes
N9 C20 1.136(13) . yes
N10 C22 1.152(13) . yes
C3 C4 1.33(2) . no
C3A C4A 1.33(5) . no
C7 C8 1.35(2) . no
C7A C8A 1.34(5) . no
C9 C10 1.53(2) . no
C9A C10A 1.51(4) . no
C10 C11 1.51(2) . no
C10A C11A 1.49(4) . no
C13 C14 1.31(3) . no
C13A C14A 1.30(4) . no
C17 C18 1.32(2) . no
C17A C18A 1.33(4) . no
C20 C21 1.427(14) . no
C22 C23 1.444(14) . no
C1 H1A 0.9800 . no
C1 H1B 0.9800 . no
C1 H1C 0.9800 . no
C1A H1CA 0.9800 . no
C1A H1AA 0.9800 . no
C1A H1BA 0.9800 . no
C3 H3 0.9500 . no
C3A H3AA 0.9600 . no
C4 H4 0.9500 . no
C4A H4AA 0.9500 . no
C5 H5A 0.9900 . no
C5 H5B 0.9900 . no
C5A H5BA 0.9900 . no
C5A H5AA 0.9900 . no
C7 H7 0.9500 . no
C7A H7AA 0.9400 . no
C8 H8 0.9500 . no
C8A H8AA 0.9500 . no
C9 H9B 0.9900 . no
C9 H9A 0.9900 . no
C9A H9BA 0.9900 . no
C9A H9AA 0.9900 . no
C10 H10A 0.9900 . no
C10 H10B 0.9900 . no
C10A H10E 0.9900 . no
C10A H10D 0.9900 . no
C11 H11B 0.9900 . no
C11 H11A 0.9900 . no
C11A H11E 1.0000 . no
C11A H11D 0.9900 . no
C13 H13 0.9500 . no
C13A H13D 0.9500 . no
C14 H14 0.9500 . no
C14A H14D 0.9500 . no
C15 H15A 0.9900 . no
C15 H15B 0.9900 . no
C15A H15E 0.9900 . no
C15A H15D 0.9900 . no
C17 H17 0.9500 . no
C17A H17D 0.9500 . no
C18 H18 0.9500 . no
C18A H18D 0.9500 . no
C19 H19B 0.9800 . no
C19 H19C 0.9800 . no
C19 H19A 0.9800 . no
C19A H19E 0.9800 . no
C19A H19D 0.9800 . no
C19A H19F 0.9800 . no
C21 H21B 0.9800 . no
C21 H21C 0.9800 . no
C21 H21A 0.9800 . no
C23 H23C 0.9800 . no
C23 H23A 0.9800 . no
C23 H23B 0.9800 . no
O1 C29 1.386(13) . yes
O1 C30 1.418(14) . yes
C28 C29 1.55(2) . no
C30 C31 1.48(2) . no
N11 C24 1.15(2) . yes
C28 H28B 0.9800 . no
C28 H28C 0.9800 . no
C28 H28A 0.9800 . no
C29 H29B 0.9900 . no
C29 H29A 0.9900 . no
C30 H30A 0.9900 . no
C30 H30B 0.9900 . no
C31 H31B 0.9800 . no
C31 H31C 0.9800 . no
C31 H31A 0.9800 . no
C24 C25 1.44(2) . no
C25 H25A 0.9800 . no
C25 H25B 0.9800 . no
C25 H25C 0.9800 . no
C25 H25A 0.9800 3_655 no
C25 H25B 0.9800 3_655 no
C25 H25C 0.9800 3_655 no

loop_
_geom_torsion_atom_site_label_1
_geom_torsion_atom_site_label_2
_geom_torsion_atom_site_label_3
_geom_torsion_atom_site_label_4
_geom_torsion
_geom_torsion_publ_flag
N9 Ru1 C2 N1 -135(2) no
N9 Ru1 C2 N2 58.2(19) no
N10 Ru1 C2 N1 47(2) no
N10 Ru1 C2 N2 -120.3(19) no
C6 Ru1 C2 N1 137(3) no
C6 Ru1 C2 N2 -30.0(19) no
C16 Ru1 C2 N1 -47(3) no
C16 Ru1 C2 N2 146(2) no
N9 Ru1 C6 N3 -62.0(18) no
N9 Ru1 C6 N4 123(2) no
N10 Ru1 C6 N3 118.5(18) no
N10 Ru1 C6 N4 -57(2) no
C2 Ru1 C6 N3 30.8(19) no
C2 Ru1 C6 N4 -144(2) no
C12 Ru1 C6 N3 -151.2(19) no
C12 Ru1 C6 N4 34(3) no
N9 Ru1 C12 N5 -53(3) no
N9 Ru1 C12 N6 119(2) no
N10 Ru1 C12 N5 126(3) no
N10 Ru1 C12 N6 -62(2) no
C6 Ru1 C12 N5 35(3) no
C6 Ru1 C12 N6 -153(2) no
C16 Ru1 C12 N5 -141(3) no
C16 Ru1 C12 N6 31(2) no
N9 Ru1 C16 N7 -121(2) no
N9 Ru1 C16 N8 52(3) no
N10 Ru1 C16 N7 58(2) no
N10 Ru1 C16 N8 -128(3) no
C2 Ru1 C16 N7 146(2) no
C2 Ru1 C16 N8 -40(3) no
C12 Ru1 C16 N7 -32(2) no
C12 Ru1 C16 N8 142(3) no
C1 N1 C2 Ru1 9(4) no
C1 N1 C2 N2 178(2) no
C3 N1 C2 Ru1 -172.2(18) no
C3 N1 C2 N2 -3(3) no
C1 N1 C3 C4 -177(2) no
C2 N1 C3 C4 4(3) no
C4 N2 C2 Ru1 171.7(15) no
C4 N2 C2 N1 1(2) no
C5 N2 C2 Ru1 -7(3) no
C5 N2 C2 N1 -177.0(17) no
C2 N2 C4 C3 1(2) no
C5 N2 C4 C3 179.2(17) no
C2 N2 C5 N3 55(2) no
C4 N2 C5 N3 -123.2(19) no
C6 N3 C5 N2 -54(2) no
C7 N3 C5 N2 129.3(18) no
C5 N3 C6 Ru1 4(3) no
C5 N3 C6 N4 -179.2(17) no
C7 N3 C6 Ru1 -178.6(14) no
C7 N3 C6 N4 -2(2) no
C5 N3 C7 C8 178.3(17) no
C6 N3 C7 C8 2(2) no
C8 N4 C6 Ru1 178.0(17) no
C8 N4 C6 N3 2(2) no
C9 N4 C6 Ru1 -15(3) no
C9 N4 C6 N3 169.6(15) no
C6 N4 C8 C7 -2(2) no
C9 N4 C8 C7 -169.0(15) no
C6 N4 C9 C10 -86(2) no
C8 N4 C9 C10 80.9(19) no
C12 N5 C11 C10 -85(3) no
C13 N5 C11 C10 82(3) no
C11 N5 C12 Ru1 -16(5) no
C11 N5 C12 N6 171(2) no
C13 N5 C12 Ru1 177(2) no
C13 N5 C12 N6 3(3) no
C11 N5 C13 C14 -170(2) no
C12 N5 C13 C14 -3(3) no
C14 N6 C12 Ru1 -177.0(18) no
C14 N6 C12 N5 -3(3) no
C15 N6 C12 Ru1 3(4) no
C15 N6 C12 N5 178(2) no
C12 N6 C14 C13 1(3) no
C15 N6 C14 C13 -179(2) no
C12 N6 C15 N7 -52(3) no
C14 N6 C15 N7 128(2) no
C16 N7 C15 N6 52(3) no
C17 N7 C15 N6 -128(2) no
C15 N7 C16 Ru1 -4(4) no
C15 N7 C16 N8 -179(2) no
C17 N7 C16 Ru1 176.2(18) no
C17 N7 C16 N8 1(3) no
C15 N7 C17 C18 177(2) no
C16 N7 C17 C18 -3(3) no
C18 N8 C16 Ru1 -174(2) no
C18 N8 C16 N7 1(3) no
C19 N8 C16 Ru1 1(4) no
C19 N8 C16 N7 175(2) no
C16 N8 C18 C17 -3(3) no
C19 N8 C18 C17 -177.2(18) no
N1 C3 C4 N2 -3(2) no
N3 C7 C8 N4 -0.1(19) no
N4 C9 C10 C11 62.6(17) no
C9 C10 C11 N5 61(2) no
N5 C13 C14 N6 1(3) no
N7 C17 C18 N8 3(2) no
C30 O1 C29 C28 179.3(10) no
C29 O1 C30 C31 -178.4(12) no

loop_
_platon_squeeze_void_nr
_platon_squeeze_void_average_x
_platon_squeeze_void_average_y
_platon_squeeze_void_average_z
_platon_squeeze_void_volume
_platon_squeeze_void_count_electrons
_platon_squeeze_void_content
1 0.000 0.000 0.000 67 10 ' '
2 0.000 0.000 0.500 121 31 ' '
3 0.500 0.500 0.500 67 10 ' '
4 0.500 0.500 0.000 121 31 ' '
